data_4068561
loop_
_publ_author_name
'Chakraborty, Sumit'
'Krause, Jeanette A.'
'Guan, Hairong'

_publ_section_title
;
 Hydrosilylation of Aldehydes and Ketones Catalyzed by Nickel PCP-Pincer
 Hydride Complexes
;
_journal_issue 2
_journal_name_full Organometallics
_journal_page_first 582
_journal_paper_doi 10.1021/om800948f
_journal_volume 28
_journal_year 2009
_chemical_formula_moiety 'C22 H39 Cl Ni O2 P2'
_chemical_formula_sum 'C22 H39 Cl Ni O2 P2'
_chemical_formula_weight 491.63
_chemical_name_systematic
; 
 ? 
;
_space_group_IT_number 2
_symmetry_cell_setting triclinic
_symmetry_space_group_name_Hall '-P 1'
_symmetry_space_group_name_H-M 'P -1'
_atom_sites_solution_hydrogens geom
_atom_sites_solution_primary direct
_atom_sites_solution_secondary difmap
_audit_creation_method SHELXL-97
_cell_angle_alpha 99.589(1)
_cell_angle_beta 96.029(1)
_cell_angle_gamma 104.354(1)
_cell_formula_units_Z 2
_cell_length_a 8.3879(2)
_cell_length_b 11.7974(2)
_cell_length_c 13.3800(3)
_cell_measurement_reflns_used 5764
_cell_measurement_temperature 150(2)
_cell_measurement_theta_max 67.53
_cell_measurement_theta_min 3.39
_cell_volume 1249.84(5)
_computing_cell_refinement 'Bruker SAINT v7.46A'
_computing_data_collection 'Bruker SMART v5.632'
_computing_data_reduction 'Bruker SAINT v7.46A'
_computing_molecular_graphics 'Bruker SHELXTL v6.14'
_computing_publication_material 'Bruker SHELXTL v6.14'
_computing_structure_refinement 'Bruker SHELXTL v6.14'
_computing_structure_solution 'Bruker SHELXTL v6.14'
_diffrn_ambient_temperature 150(2)
_diffrn_measured_fraction_theta_full 0.942
_diffrn_measured_fraction_theta_max 0.942
_diffrn_measurement_device_type 'Bruker SMART6000 CCD'
_diffrn_measurement_method '\w scans'
_diffrn_radiation_monochromator graphite
_diffrn_radiation_source 'fine-focus sealed tube'
_diffrn_radiation_type CuK\a
_diffrn_radiation_wavelength 1.54178
_diffrn_reflns_av_R_equivalents 0.0247
_diffrn_reflns_av_sigmaI/netI 0.0306
_diffrn_reflns_limit_h_max 9
_diffrn_reflns_limit_h_min -9
_diffrn_reflns_limit_k_max 13
_diffrn_reflns_limit_k_min -14
_diffrn_reflns_limit_l_max 15
_diffrn_reflns_limit_l_min -15
_diffrn_reflns_number 10165
_diffrn_reflns_theta_full 67.67
_diffrn_reflns_theta_max 67.67
_diffrn_reflns_theta_min 3.39
_diffrn_standards_decay_% 0
_exptl_absorpt_coefficient_mu 3.420
_exptl_absorpt_correction_T_max 0.7161
_exptl_absorpt_correction_T_min 0.6944
_exptl_absorpt_correction_type multi-scan
_exptl_absorpt_process_details 'SADABS v2008/1 (Sheldrick)'
_exptl_crystal_colour yellow
_exptl_crystal_density_diffrn 1.306
_exptl_crystal_density_method 'not measured'
_exptl_crystal_description block
_exptl_crystal_F_000 524
_exptl_crystal_size_max 0.12
_exptl_crystal_size_mid 0.11
_exptl_crystal_size_min 0.10
_refine_diff_density_max 0.523
_refine_diff_density_min -0.343
_refine_diff_density_rms 0.065
_refine_ls_extinction_method none
_refine_ls_goodness_of_fit_ref 1.033
_refine_ls_hydrogen_treatment constr
_refine_ls_matrix_type full
_refine_ls_number_parameters 285
_refine_ls_number_reflns 4245
_refine_ls_number_restraints 1
_refine_ls_restrained_S_all 1.034
_refine_ls_R_factor_all 0.0476
_refine_ls_R_factor_gt 0.0374
_refine_ls_shift/su_max 0.001
_refine_ls_shift/su_mean 0.000
_refine_ls_structure_factor_coef Fsqd
_refine_ls_weighting_details 'calc w=1/[\s^2^(Fo^2^)+(0.0597P)^2^+0.6145P] where P=(Fo^2^+2Fc^2^)/3'
_refine_ls_weighting_scheme calc
_refine_ls_wR_factor_gt 0.0958
_refine_ls_wR_factor_ref 0.1024
_reflns_number_gt 3532
_reflns_number_total 4245
_reflns_threshold_expression >2\s(I)
_cod_data_source_file om800948f_si_002.cif
_cod_data_source_block 1
_cod_depositor_comments
;
The following automatic conversions were performed:

'_symmetry_cell_setting' value 'Triclinic' changed to 'triclinic'
according to /home/saulius/struct/CIF-dictionaries/cif_core.dic
dictionary named 'cif_core.dic' version 2.4.2 from 2011-04-26.

Automatic conversion script
Id: cif_fix_values 1715 2011-07-08 13:25:40Z adriana 
;
_cod_original_sg_symbol_H-M P-1
_cod_database_code 4068561

loop_
_symmetry_equiv_pos_as_xyz
'x, y, z'
'-x, -y, -z'

loop_
_atom_site_label
_atom_site_type_symbol
_atom_site_fract_x
_atom_site_fract_y
_atom_site_fract_z
_atom_site_U_iso_or_equiv
_atom_site_adp_type
_atom_site_occupancy
_atom_site_symmetry_multiplicity
_atom_site_calc_flag
_atom_site_refinement_flags
_atom_site_disorder_assembly
_atom_site_disorder_group
Ni Ni 0.02731(5) 0.72544(3) 0.76405(3) 0.02109(13) Uani 1 1 d . . .
Cl Cl 0.17923(9) 0.71381(6) 0.90486(5) 0.0435(2) Uani 1 1 d . . .
P1 P -0.16241(7) 0.55486(5) 0.74477(5) 0.01963(15) Uani 1 1 d . A .
P2 P 0.17831(7) 0.89726(5) 0.74315(5) 0.01993(15) Uani 1 1 d . . .
O1 O -0.2922(2) 0.54728(15) 0.63973(13) 0.0241(4) Uani 1 1 d . . .
O2 O 0.0840(2) 0.92326(15) 0.63776(13) 0.0254(4) Uani 1 1 d . . .
C1 C -0.1009(3) 0.7356(2) 0.64286(17) 0.0183(5) Uani 1 1 d . . .
C2 C -0.2443(3) 0.6459(2) 0.59455(18) 0.0207(5) Uani 1 1 d . . .
C3 C -0.3398(3) 0.6510(2) 0.50531(18) 0.0237(5) Uani 1 1 d . . .
H3 H -0.4356 0.5877 0.4745 0.028 Uiso 1 1 calc R . .
C4 C -0.2923(3) 0.7505(2) 0.46213(19) 0.0251(5) Uani 1 1 d . . .
H4 H -0.3576 0.7559 0.4015 0.030 Uiso 1 1 calc R . .
C5 C -0.1511(3) 0.8426(2) 0.50555(19) 0.0252(5) Uani 1 1 d . . .
H5 H -0.1185 0.9105 0.4752 0.030 Uiso 1 1 calc R . .
C6 C -0.0593(3) 0.8328(2) 0.59432(18) 0.0210(5) Uani 1 1 d . . .
C7 C -0.3074(3) 0.5444(2) 0.84106(19) 0.0259(5) Uani 1 1 d D . .
C8 C -0.4764(4) 0.4558(3) 0.8003(3) 0.0538(9) Uani 1 1 d . A .
H8A H -0.5522 0.4632 0.8505 0.081 Uiso 1 1 calc R . .
H8B H -0.4637 0.3745 0.7885 0.081 Uiso 1 1 calc R . .
H8C H -0.5223 0.4725 0.7356 0.081 Uiso 1 1 calc R . .
C9A C -0.2386(12) 0.4954(6) 0.9308(6) 0.0413(19) Uani 0.60 1 d P A 1
H9A H -0.3065 0.5016 0.9857 0.062 Uiso 0.60 1 calc PR A 1
H9B H -0.1232 0.5417 0.9568 0.062 Uiso 0.60 1 calc PR A 1
H9C H -0.2422 0.4114 0.9070 0.062 Uiso 0.60 1 calc PR A 1
C9B C -0.2131(18) 0.5555(11) 0.9490(9) 0.046(3) Uani 0.40 1 d P A 2
H9D H -0.2870 0.5652 1.0000 0.069 Uiso 0.40 1 calc PR A 2
H9E H -0.1157 0.6251 0.9634 0.069 Uiso 0.40 1 calc PR A 2
H9F H -0.1767 0.4833 0.9522 0.069 Uiso 0.40 1 calc PR A 2
C10A C -0.3211(15) 0.6711(10) 0.8788(7) 0.045(2) Uani 0.60 1 d P A 1
H10A H -0.4034 0.6688 0.9258 0.067 Uiso 0.60 1 calc PR A 1
H10B H -0.3560 0.7037 0.8200 0.067 Uiso 0.60 1 calc PR A 1
H10C H -0.2125 0.7219 0.9147 0.067 Uiso 0.60 1 calc PR A 1
C10B C -0.357(2) 0.6630(14) 0.8423(10) 0.039(3) Uani 0.40 1 d PD A 2
H10D H -0.4337 0.6704 0.8923 0.058 Uiso 0.40 1 calc PR A 2
H10E H -0.4128 0.6627 0.7740 0.058 Uiso 0.40 1 calc PR A 2
H10F H -0.2575 0.7306 0.8615 0.058 Uiso 0.40 1 calc PR A 2
C11 C -0.0961(3) 0.4160(2) 0.7072(2) 0.0273(6) Uani 1 1 d . . .
C12 C -0.2394(4) 0.3041(2) 0.6714(2) 0.0387(7) Uani 1 1 d . A .
H12A H -0.1971 0.2382 0.6405 0.058 Uiso 1 1 calc R . .
H12B H -0.3210 0.3185 0.6204 0.058 Uiso 1 1 calc R . .
H12C H -0.2926 0.2832 0.7301 0.058 Uiso 1 1 calc R . .
C13 C -0.0047(5) 0.4379(3) 0.6155(3) 0.0585(10) Uani 1 1 d . A .
H13A H 0.0334 0.3679 0.5899 0.088 Uiso 1 1 calc R . .
H13B H 0.0915 0.5081 0.6373 0.088 Uiso 1 1 calc R . .
H13C H -0.0806 0.4517 0.5608 0.088 Uiso 1 1 calc R . .
C14 C 0.0233(5) 0.3994(3) 0.7947(3) 0.0638(12) Uani 1 1 d . A .
H14A H 0.0758 0.3371 0.7690 0.096 Uiso 1 1 calc R . .
H14B H -0.0387 0.3757 0.8494 0.096 Uiso 1 1 calc R . .
H14C H 0.1093 0.4746 0.8218 0.096 Uiso 1 1 calc R . .
C15 C 0.3851(3) 0.8955(2) 0.7055(2) 0.0286(6) Uani 1 1 d . . .
C16 C 0.3599(4) 0.7670(3) 0.6468(3) 0.0449(8) Uani 1 1 d . . .
H16A H 0.4630 0.7596 0.6214 0.067 Uiso 1 1 calc R . .
H16B H 0.2698 0.7483 0.5888 0.067 Uiso 1 1 calc R . .
H16C H 0.3309 0.7112 0.6929 0.067 Uiso 1 1 calc R . .
C17 C 0.5181(3) 0.9209(3) 0.8002(2) 0.0398(7) Uani 1 1 d . . .
H17A H 0.6187 0.9022 0.7794 0.060 Uiso 1 1 calc R . .
H17B H 0.4758 0.8714 0.8487 0.060 Uiso 1 1 calc R . .
H17C H 0.5449 1.0055 0.8331 0.060 Uiso 1 1 calc R . .
C18 C 0.4421(4) 0.9822(3) 0.6347(2) 0.0442(8) Uani 1 1 d . . .
H18A H 0.5470 0.9727 0.6133 0.066 Uiso 1 1 calc R . .
H18B H 0.4587 1.0643 0.6714 0.066 Uiso 1 1 calc R . .
H18C H 0.3570 0.9649 0.5740 0.066 Uiso 1 1 calc R . .
C19 C 0.1816(3) 1.0336(2) 0.83642(19) 0.0259(5) Uani 1 1 d . . .
C20 C -0.0029(4) 1.0305(3) 0.8368(3) 0.0456(8) Uani 1 1 d . . .
H20A H -0.0113 1.0986 0.8871 0.068 Uiso 1 1 calc R . .
H20B H -0.0621 0.9560 0.8552 0.068 Uiso 1 1 calc R . .
H20C H -0.0528 1.0349 0.7685 0.068 Uiso 1 1 calc R . .
C21 C 0.2704(4) 1.1491(2) 0.8064(2) 0.0362(7) Uani 1 1 d . . .
H21A H 0.2507 1.2171 0.8516 0.054 Uiso 1 1 calc R . .
H21B H 0.2275 1.1481 0.7352 0.054 Uiso 1 1 calc R . .
H21C H 0.3902 1.1566 0.8132 0.054 Uiso 1 1 calc R . .
C22 C 0.2587(5) 1.0288(3) 0.9444(2) 0.0455(8) Uani 1 1 d . . .
H22A H 0.2381 1.0921 0.9946 0.068 Uiso 1 1 calc R . .
H22B H 0.3790 1.0403 0.9471 0.068 Uiso 1 1 calc R . .
H22C H 0.2082 0.9510 0.9604 0.068 Uiso 1 1 calc R . .

loop_
_atom_site_aniso_label
_atom_site_aniso_U_11
_atom_site_aniso_U_22
_atom_site_aniso_U_33
_atom_site_aniso_U_23
_atom_site_aniso_U_13
_atom_site_aniso_U_12
Ni 0.0212(2) 0.0188(2) 0.0208(2) 0.00761(16) -0.00241(16) 0.00099(18)
Cl 0.0493(4) 0.0339(4) 0.0366(4) 0.0176(3) -0.0208(3) -0.0039(3)
P1 0.0202(3) 0.0170(3) 0.0209(3) 0.0065(2) 0.0010(2) 0.0029(3)
P2 0.0184(3) 0.0183(3) 0.0211(3) 0.0064(2) -0.0005(2) 0.0012(2)
O1 0.0240(8) 0.0199(9) 0.0240(9) 0.0091(7) -0.0027(7) -0.0026(7)
O2 0.0232(8) 0.0219(9) 0.0267(9) 0.0112(7) -0.0039(7) -0.0030(7)
C1 0.0190(11) 0.0189(12) 0.0167(11) 0.0038(9) 0.0021(9) 0.0044(10)
C2 0.0206(11) 0.0194(12) 0.0231(12) 0.0083(10) 0.0040(9) 0.0041(10)
C3 0.0198(12) 0.0230(13) 0.0233(13) 0.0039(10) -0.0031(10) -0.0006(11)
C4 0.0246(12) 0.0278(14) 0.0221(13) 0.0087(10) -0.0029(10) 0.0056(11)
C5 0.0259(13) 0.0215(13) 0.0267(13) 0.0111(10) 0.0009(10) 0.0009(11)
C6 0.0181(11) 0.0206(13) 0.0229(12) 0.0068(10) 0.0006(9) 0.0017(10)
C7 0.0255(13) 0.0276(14) 0.0233(13) 0.0051(10) 0.0055(10) 0.0040(11)
C8 0.0412(18) 0.048(2) 0.059(2) -0.0030(16) 0.0251(16) -0.0109(16)
C9A 0.043(4) 0.056(5) 0.027(4) 0.015(4) 0.005(3) 0.011(5)
C9B 0.039(6) 0.080(9) 0.024(5) 0.022(6) 0.011(4) 0.015(8)
C10A 0.051(5) 0.034(4) 0.041(6) -0.006(4) 0.018(4) 0.003(4)
C10B 0.056(9) 0.033(6) 0.030(8) -0.006(6) 0.021(6) 0.020(6)
C11 0.0287(13) 0.0203(13) 0.0331(14) 0.0041(11) 0.0028(11) 0.0086(11)
C12 0.0396(16) 0.0248(15) 0.0481(18) 0.0021(13) 0.0021(13) 0.0079(13)
C13 0.067(2) 0.0348(19) 0.080(3) 0.0064(17) 0.050(2) 0.0122(17)
C14 0.067(2) 0.043(2) 0.076(3) -0.0077(17) -0.032(2) 0.0338(19)
C15 0.0222(12) 0.0311(15) 0.0323(14) 0.0082(11) 0.0045(11) 0.0052(12)
C16 0.0410(17) 0.0452(19) 0.0482(19) -0.0014(15) 0.0121(14) 0.0158(15)
C17 0.0205(13) 0.0456(18) 0.0512(18) 0.0131(14) -0.0050(12) 0.0074(13)
C18 0.0337(15) 0.059(2) 0.0485(19) 0.0257(16) 0.0202(14) 0.0136(15)
C19 0.0283(13) 0.0223(13) 0.0255(13) 0.0046(10) 0.0035(10) 0.0043(11)
C20 0.0375(17) 0.0395(18) 0.060(2) 0.0024(15) 0.0176(15) 0.0114(15)
C21 0.0396(16) 0.0241(15) 0.0426(17) 0.0064(12) 0.0038(13) 0.0054(13)
C22 0.073(2) 0.0321(17) 0.0278(16) 0.0008(12) -0.0011(15) 0.0140(16)

loop_
_atom_type_symbol
_atom_type_description
_atom_type_scat_dispersion_real
_atom_type_scat_dispersion_imag
_atom_type_scat_source
C C 0.0181 0.0091 'International Tables Vol C Tables 4.2.6.8 and 6.1.1.4'
H H 0.0000 0.0000 'International Tables Vol C Tables 4.2.6.8 and 6.1.1.4'
O O 0.0492 0.0322 'International Tables Vol C Tables 4.2.6.8 and 6.1.1.4'
P P 0.2955 0.4335 'International Tables Vol C Tables 4.2.6.8 and 6.1.1.4'
Cl Cl 0.3639 0.7018 'International Tables Vol C Tables 4.2.6.8 and 6.1.1.4'
Ni Ni -3.0029 0.5091 'International Tables Vol C Tables 4.2.6.8 and 6.1.1.4'

loop_
_geom_angle_atom_site_label_1
_geom_angle_atom_site_label_2
_geom_angle_atom_site_label_3
_geom_angle
C1 Ni P2 82.00(7)
C1 Ni P1 82.20(7)
P2 Ni P1 164.18(3)
C1 Ni Cl 179.43(7)
P2 Ni Cl 97.68(3)
P1 Ni Cl 98.11(3)
O1 P1 C7 100.79(10)
O1 P1 C11 100.21(10)
C7 P1 C11 113.74(12)
O1 P1 Ni 105.25(6)
C7 P1 Ni 116.27(9)
C11 P1 Ni 117.12(9)
O2 P2 C19 100.38(10)
O2 P2 C15 100.63(10)
C19 P2 C15 113.78(12)
O2 P2 Ni 105.55(6)
C19 P2 Ni 118.15(8)
C15 P2 Ni 114.98(9)
C2 O1 P1 112.55(14)
C6 O2 P2 112.42(14)
C6 C1 C2 115.0(2)
C6 C1 Ni 122.52(17)
C2 C1 Ni 122.45(17)
C3 C2 O1 118.9(2)
C3 C2 C1 123.5(2)
O1 C2 C1 117.5(2)
C4 C3 C2 118.3(2)
C3 C4 C5 121.3(2)
C6 C5 C4 118.0(2)
C5 C6 O2 118.7(2)
C5 C6 C1 123.7(2)
O2 C6 C1 117.5(2)
C8 C7 C10A 112.4(5)
C8 C7 C9A 103.7(4)
C10A C7 C9A 110.4(5)
C8 C7 C9B 122.8(5)
C8 C7 C10B 99.4(7)
C9B C7 C10B 106.0(7)
C8 C7 P1 113.47(19)
C10A C7 P1 106.8(5)
C9A C7 P1 110.1(4)
C9B C7 P1 110.9(6)
C10B C7 P1 100.5(7)
C12 C11 C14 110.1(2)
C12 C11 C13 107.8(2)
C14 C11 C13 109.9(3)
C12 C11 P1 114.03(18)
C14 C11 P1 110.8(2)
C13 C11 P1 104.01(19)
C18 C15 C17 109.9(2)
C18 C15 C16 108.8(2)
C17 C15 C16 109.1(2)
C18 C15 P2 113.34(19)
C17 C15 P2 111.04(19)
C16 C15 P2 104.43(18)
C21 C19 C22 110.0(2)
C21 C19 C20 108.5(2)
C22 C19 C20 108.8(2)
C21 C19 P2 113.63(19)
C22 C19 P2 110.73(18)
C20 C19 P2 104.82(19)

loop_
_geom_bond_atom_site_label_1
_geom_bond_atom_site_label_2
_geom_bond_distance
Ni C1 1.887(2)
Ni P2 2.1868(7)
Ni P1 2.1912(7)
Ni Cl 2.2046(7)
P1 O1 1.6603(16)
P1 C7 1.861(3)
P1 C11 1.866(3)
P2 O2 1.6549(17)
P2 C19 1.856(3)
P2 C15 1.860(3)
O1 C2 1.391(3)
O2 C6 1.390(3)
C1 C6 1.398(3)
C1 C2 1.401(3)
C2 C3 1.385(3)
C3 C4 1.383(3)
C4 C5 1.388(4)
C5 C6 1.385(3)
C7 C8 1.521(4)
C7 C10A 1.532(12)
C7 C9A 1.536(9)
C7 C9B 1.540(13)
C7 C10B 1.555(14)
C11 C12 1.516(4)
C11 C14 1.529(4)
C11 C13 1.539(4)
C15 C18 1.532(4)
C15 C17 1.534(4)
C15 C16 1.539(4)
C19 C21 1.522(4)
C19 C22 1.535(4)
C19 C20 1.540(4)

loop_
_geom_torsion_atom_site_label_1
_geom_torsion_atom_site_label_2
_geom_torsion_atom_site_label_3
_geom_torsion_atom_site_label_4
_geom_torsion
C1 Ni P1 O1 -0.58(10)
P2 Ni P1 O1 -4.17(15)
Cl Ni P1 O1 179.89(7)
C1 Ni P1 C7 -111.12(12)
P2 Ni P1 C7 -114.71(14)
Cl Ni P1 C7 69.35(10)
C1 Ni P1 C11 109.66(12)
P2 Ni P1 C11 106.08(14)
Cl Ni P1 C11 -69.86(10)
C1 Ni P2 O2 0.08(10)
P1 Ni P2 O2 3.67(15)
Cl Ni P2 O2 179.61(7)
C1 Ni P2 C19 111.24(12)
P1 Ni P2 C19 114.83(14)
Cl Ni P2 C19 -69.23(10)
C1 Ni P2 C15 -109.85(12)
P1 Ni P2 C15 -106.26(14)
Cl Ni P2 C15 69.68(10)
C7 P1 O1 C2 122.30(17)
C11 P1 O1 C2 -120.91(17)
Ni P1 O1 C2 1.04(17)
C19 P2 O2 C6 -122.92(17)
C15 P2 O2 C6 120.24(17)
Ni P2 O2 C6 0.36(17)
P2 Ni C1 C6 -0.57(19)
P1 Ni C1 C6 -179.6(2)
Cl Ni C1 C6 -56(8)
P2 Ni C1 C2 179.1(2)
P1 Ni C1 C2 0.08(19)
Cl Ni C1 C2 123(8)
P1 O1 C2 C3 179.10(18)
P1 O1 C2 C1 -1.1(3)
C6 C1 C2 C3 0.1(4)
Ni C1 C2 C3 -179.61(19)
C6 C1 C2 O1 -179.7(2)
Ni C1 C2 O1 0.6(3)
O1 C2 C3 C4 179.0(2)
C1 C2 C3 C4 -0.8(4)
C2 C3 C4 C5 1.0(4)
C3 C4 C5 C6 -0.5(4)
C4 C5 C6 O2 178.9(2)
C4 C5 C6 C1 -0.2(4)
P2 O2 C6 C5 179.99(19)
P2 O2 C6 C1 -0.8(3)
C2 C1 C6 C5 0.5(4)
Ni C1 C6 C5 -179.86(19)
C2 C1 C6 O2 -178.7(2)
Ni C1 C6 O2 1.0(3)
O1 P1 C7 C8 39.6(2)
C11 P1 C7 C8 -66.7(3)
Ni P1 C7 C8 152.7(2)
O1 P1 C7 C10A -84.8(4)
C11 P1 C7 C10A 168.9(4)
Ni P1 C7 C10A 28.3(4)
O1 P1 C7 C9A 155.3(3)
C11 P1 C7 C9A 49.0(3)
Ni P1 C7 C9A -91.6(3)
O1 P1 C7 C9B -177.3(5)
C11 P1 C7 C9B 76.4(5)
Ni P1 C7 C9B -64.2(5)
O1 P1 C7 C10B -65.5(5)
C11 P1 C7 C10B -171.9(5)
Ni P1 C7 C10B 47.6(5)
O1 P1 C11 C12 -53.4(2)
C7 P1 C11 C12 53.3(2)
Ni P1 C11 C12 -166.46(17)
O1 P1 C11 C14 -178.2(2)
C7 P1 C11 C14 -71.5(3)
Ni P1 C11 C14 68.7(2)
O1 P1 C11 C13 63.7(2)
C7 P1 C11 C13 170.4(2)
Ni P1 C11 C13 -49.4(2)
O2 P2 C15 C18 33.8(2)
C19 P2 C15 C18 -72.6(2)
Ni P2 C15 C18 146.65(19)
O2 P2 C15 C17 158.09(19)
C19 P2 C15 C17 51.6(2)
Ni P2 C15 C17 -89.1(2)
O2 P2 C15 C16 -84.52(19)
C19 P2 C15 C16 169.04(18)
Ni P2 C15 C16 28.3(2)
O2 P2 C19 C21 -57.9(2)
C15 P2 C19 C21 48.7(2)
Ni P2 C19 C21 -171.94(16)
O2 P2 C19 C22 177.6(2)
C15 P2 C19 C22 -75.8(2)
Ni P2 C19 C22 63.6(2)
O2 P2 C19 C20 60.4(2)
C15 P2 C19 C20 167.01(18)
Ni P2 C19 C20 -53.6(2)
